data_4116628
loop_
_publ_author_name
'Miguel A. Miranda'
'Agustin Lahoz'
'Ram\'on Mart\'inez-M\'a\~nez'
'Francisco Bosc\'a'
'Jos\'e V. Castell'
'Julia P\'erez-Prieto'

_publ_section_title
;
 Enantioselective Discrimination in the Intramolecular Quenching of an
 Excited Aromatic Ketone by a Ground-State Phenol
;
_journal_name_full 'Journal of the American Chemical Society'
_journal_page_first 11569
_journal_page_last 11570
_journal_paper_doi 10.1021/ja990823s
_journal_volume 121
_journal_year 1999
_chemical_formula_sum 'C23 H21 N O5 S'
_chemical_formula_weight 423.47
_chemical_name_systematic
; 
 ? 
;
_space_group_IT_number 1
_symmetry_cell_setting triclinic
_symmetry_space_group_name_Hall 'P 1'
_symmetry_space_group_name_H-M 'P 1'
_atom_sites_solution_hydrogens geom
_atom_sites_solution_primary direct
_atom_sites_solution_secondary difmap
_audit_creation_method SHELXL
_cell_angle_alpha 79.70(5)
_cell_angle_beta 74.71(4)
_cell_angle_gamma 87.15(5)
_cell_formula_units_Z 1
_cell_length_a 7.889(5)
_cell_length_b 8.294(5)
_cell_length_c 8.727(5)
_cell_measurement_reflns_used 93
_cell_measurement_temperature 298(2)
_cell_measurement_theta_max 15.21
_cell_measurement_theta_min 9.27
_cell_volume 541.9(6)
_computing_cell_refinement 'Siemens XSCANS'
_computing_data_collection 'Siemens XSCANS'
_computing_data_reduction 'Siemens SHELXTL'
_computing_molecular_graphics 'Siemens SHELXTL'
_computing_publication_material 'Siemens SHELXTL'
_computing_structure_refinement 'SHELXL-93 (Sheldrick, 1993)'
_computing_structure_solution 'SHELXS-86 (Sheldrick, 1990)'
_diffrn_ambient_temperature 298(2)
_diffrn_measurement_device 'Siemens P4'
_diffrn_measurement_method '2\q/\w scans'
_diffrn_radiation_monochromator graphite
_diffrn_radiation_source 'fine-focus sealed tube'
_diffrn_radiation_type MoK\a
_diffrn_radiation_wavelength 0.71073
_diffrn_reflns_av_R_equivalents 0.0000
_diffrn_reflns_av_sigmaI/netI 0.0115
_diffrn_reflns_limit_h_max 6
_diffrn_reflns_limit_h_min -6
_diffrn_reflns_limit_k_max 8
_diffrn_reflns_limit_k_min -8
_diffrn_reflns_limit_l_max 9
_diffrn_reflns_limit_l_min -9
_diffrn_reflns_number 2602
_diffrn_reflns_theta_max 22.50
_diffrn_reflns_theta_min 2.46
_diffrn_standards_decay_% 4.31
_diffrn_standards_interval_count 97
_diffrn_standards_number 3
_exptl_absorpt_coefficient_mu 0.183
_exptl_absorpt_correction_T_max 0.3465
_exptl_absorpt_correction_T_min 0.2697
_exptl_absorpt_correction_type empirical
_exptl_crystal_density_diffrn 1.298
_exptl_crystal_F_000 222
_exptl_crystal_size_max 0.18
_exptl_crystal_size_mid 0.18
_exptl_crystal_size_min 0.22
_refine_diff_density_max 0.137
_refine_diff_density_min -0.129
_refine_diff_density_rms 0.027
_refine_ls_abs_structure_details 'Flack H D (1983), Acta Cryst. A39, 876-881'
_refine_ls_abs_structure_Flack 0.03(6)
_refine_ls_extinction_method none
_refine_ls_goodness_of_fit_all 0.815
_refine_ls_goodness_of_fit_obs 0.800
_refine_ls_matrix_type full
_refine_ls_number_parameters 280
_refine_ls_number_reflns 2602
_refine_ls_number_restraints 3
_refine_ls_restrained_S_all 0.815
_refine_ls_restrained_S_obs 0.799
_refine_ls_R_factor_all 0.0319
_refine_ls_R_factor_obs 0.0297
_refine_ls_shift/esd_max 0.000
_refine_ls_shift/esd_mean 0.000
_refine_ls_structure_factor_coef Fsqd
_refine_ls_weighting_details 'w=1/[\s^2^(Fo^2^)+(0.1000P)^2^+0.0000P] where P=(Fo^2^+2Fc^2^)/3'
_refine_ls_weighting_scheme calc
_refine_ls_wR_factor_all 0.0874
_refine_ls_wR_factor_obs 0.0835
_reflns_number_observed 2483
_reflns_number_total 2602
_reflns_observed_criterion >2sigma(I)
_cod_data_source_file ja990823s_3.cif
_cod_data_source_block ma2
_cod_depositor_comments
;
The following automatic conversions were performed:

'_refine_ls_weighting_scheme' value 'calc
w=1/[\s^2^(Fo^2^)+(0.1000P)^2^+0.0000P] where P=(Fo^2^+2Fc^2^)/3' was
changed to 'calc'. New tag '_refine_ls_weighting_details' was
created. The value of the new tag was set to
'w=1/[\s^2^(Fo^2^)+(0.1000P)^2^+0.0000P] where P=(Fo^2^+2Fc^2^)/3'.

Automatic conversion script
Id: cif_fix_values 3143 2015-03-26 13:38:13Z robertas 
;
_cod_original_cell_volume 541.9(5)
_cod_database_code 4116628

loop_
_symmetry_equiv_pos_as_xyz
'x, y, z'

loop_
_atom_site_aniso_label
_atom_site_aniso_U_11
_atom_site_aniso_U_22
_atom_site_aniso_U_33
_atom_site_aniso_U_23
_atom_site_aniso_U_13
_atom_site_aniso_U_12
S1 0.0662(5) 0.0440(4) 0.0492(3) -0.0020(3) -0.0292(3) -0.0037(3)
N1 0.042(2) 0.0366(10) 0.0482(11) -0.0032(8) -0.0203(9) 0.0025(8)
O1 0.101(2) 0.0530(11) 0.100(2) -0.0122(11) -0.0668(14) 0.0187(11)
O2 0.0725(15) 0.0507(11) 0.0613(11) 0.0035(9) -0.0352(10) -0.0033(9)
O3 0.071(2) 0.102(2) 0.178(3) -0.072(2) -0.073(2) 0.0170(14)
O4 0.078(2) 0.0702(13) 0.128(2) -0.0535(13) -0.0649(15) 0.0241(12)
O5 0.089(2) 0.0618(12) 0.0624(12) -0.0219(10) -0.0385(11) 0.0069(11)
C1 0.058(2) 0.070(2) 0.086(2) -0.030(2) -0.025(2) 0.0072(15)
C2 0.080(3) 0.088(2) 0.088(2) -0.050(2) -0.013(2) -0.009(2)
C3 0.085(3) 0.076(2) 0.057(2) -0.0102(15) -0.027(2) -0.028(2)
C4 0.076(2) 0.058(2) 0.062(2) -0.0028(14) -0.036(2) -0.015(2)
C5 0.056(2) 0.0462(14) 0.063(2) -0.0075(12) -0.0285(14) -0.0025(12)
C6 0.046(2) 0.0403(13) 0.0562(15) -0.0056(11) -0.0182(12) -0.0080(11)
C7 0.040(2) 0.0457(14) 0.0589(14) -0.0028(11) -0.0216(12) -0.0007(11)
C8 0.039(2) 0.0441(14) 0.0528(14) -0.0037(11) -0.0229(11) -0.0027(11)
C9 0.059(2) 0.0484(15) 0.0525(15) -0.0022(12) -0.0317(13) -0.0015(12)
C10 0.062(2) 0.0421(14) 0.066(2) -0.0034(12) -0.0337(14) 0.0019(12)
C11 0.035(2) 0.0504(15) 0.0502(14) -0.0079(11) -0.0142(11) -0.0097(11)
C12 0.044(2) 0.0474(14) 0.0552(15) -0.0112(11) -0.0117(12) -0.0001(12)
C13 0.071(3) 0.084(2) 0.064(2) -0.026(2) 0.006(2) -0.020(2)
C14 0.048(2) 0.0386(13) 0.0389(12) -0.0104(10) -0.0165(11) 0.0021(12)
C15 0.037(2) 0.0418(13) 0.0545(15) -0.0104(11) -0.0206(12) 0.0029(11)
C16 0.050(2) 0.052(2) 0.057(2) -0.0115(12) -0.0249(13) -0.0013(14)
C17 0.125(4) 0.064(2) 0.135(3) -0.051(2) -0.079(3) 0.021(2)
C18 0.043(2) 0.057(2) 0.061(2) -0.0117(12) -0.0159(13) -0.0066(12)
C19 0.041(2) 0.0526(15) 0.0493(14) -0.0120(11) -0.0086(11) -0.0004(11)
C20 0.049(2) 0.059(2) 0.050(2) -0.0055(12) -0.0116(12) -0.0090(12)
C21 0.057(2) 0.064(2) 0.0441(14) -0.0095(13) -0.0169(12) -0.0022(13)
C22 0.040(2) 0.058(2) 0.0525(15) -0.0201(12) -0.0146(11) 0.0034(12)
C23 0.055(2) 0.0482(14) 0.0532(15) -0.0131(11) -0.0206(12) 0.0097(12)
C24 0.059(2) 0.055(2) 0.0472(14) -0.0119(12) -0.0221(13) 0.0056(13)

loop_
_atom_site_label
_atom_site_type_symbol
_atom_site_fract_x
_atom_site_fract_y
_atom_site_fract_z
_atom_site_U_iso_or_equiv
_atom_site_thermal_displace_type
_atom_site_occupancy
_atom_site_calc_flag
_atom_site_refinement_flags
S1 S 0.90218(8) 0.11948(6) 0.63807(6) 0.0511(2) Uani 1 d .
N1 N 1.1641(3) 0.5712(2) 0.6346(2) 0.0414(5) Uani 1 d .
H1A H 1.1056(3) 0.6518(2) 0.5967(2) 0.050 Uiso 1 calc R
O1 O 0.9779(4) -0.1660(3) 0.4756(3) 0.0778(7) Uani 1 d .
O2 O 1.1472(3) 0.3276(2) 0.7993(2) 0.0596(5) Uani 1 d .
O3 O 1.5549(4) 0.7146(4) 0.6956(5) 0.1034(10) Uani 1 d .
O4 O 1.2977(3) 0.8310(3) 0.6990(3) 0.0810(7) Uani 1 d .
O5 O 1.2273(3) 0.1674(2) 0.0782(2) 0.0661(6) Uani 1 d .
H5A H 1.2091(3) 0.2135(2) -0.0073(2) 0.099 Uiso 1 calc R
C1 C 0.9412(5) -0.2016(4) 0.1720(4) 0.0681(8) Uani 1 d .
H1B H 1.0393(5) -0.2530(4) 0.1992(4) 0.082 Uiso 1 calc R
C2 C 0.8897(6) -0.2382(5) 0.0414(5) 0.0824(11) Uani 1 d .
H2A H 0.9556(6) -0.3113(5) -0.0202(5) 0.099 Uiso 1 calc R
C3 C 0.7425(5) -0.1671(4) 0.0030(4) 0.0702(9) Uani 1 d .
H3A H 0.7074(5) -0.1927(4) -0.0835(4) 0.084 Uiso 1 calc R
C4 C 0.6484(5) -0.0591(4) 0.0924(4) 0.0627(9) Uani 1 d .
H4A H 0.5480(5) -0.0112(4) 0.0669(4) 0.075 Uiso 1 calc R
C5 C 0.6992(4) -0.0190(3) 0.2203(3) 0.0528(7) Uani 1 d .
H5B H 0.6336(4) 0.0560(3) 0.2796(3) 0.063 Uiso 1 calc R
C6 C 0.8478(4) -0.0901(3) 0.2608(3) 0.0465(7) Uani 1 d .
C7 C 0.9040(4) -0.0575(3) 0.4023(3) 0.0473(6) Uani 1 d .
C8 C 0.8756(3) 0.1017(3) 0.4516(3) 0.0437(6) Uani 1 d .
C9 C 0.8463(4) 0.2529(3) 0.3696(3) 0.0506(7) Uani 1 d .
H9A H 0.8285(4) 0.2692(3) 0.2668(3) 0.061 Uiso 1 calc R
C10 C 0.8457(4) 0.3799(3) 0.4547(3) 0.0542(7) Uani 1 d .
H10A H 0.8287(4) 0.4893(3) 0.4140(3) 0.065 Uiso 1 calc R
C11 C 0.8725(3) 0.3276(3) 0.6042(3) 0.0444(6) Uani 1 d .
C12 C 0.8840(4) 0.4314(3) 0.7272(3) 0.0488(7) Uani 1 d .
H12A H 0.8436(4) 0.5423(3) 0.6930(3) 0.059 Uiso 1 calc R
C13 C 0.7707(5) 0.3657(5) 0.8955(4) 0.0752(10) Uani 1 d .
H13A H 0.6503(5) 0.3615(5) 0.8925(4) 0.113 Uiso 1 calc R
H13B H 0.7808(5) 0.4366(5) 0.9684(4) 0.113 Uiso 1 calc R
H13C H 0.8097(5) 0.2575(5) 0.9317(4) 0.113 Uiso 1 calc R
C14 C 1.0752(4) 0.4403(3) 0.7257(3) 0.0404(6) Uani 1 d .
C15 C 1.3523(3) 0.5855(3) 0.5959(3) 0.0427(6) Uani 1 d .
H15A H 1.3997(3) 0.4800(3) 0.6372(3) 0.051 Uiso 1 calc R
C16 C 1.4128(5) 0.7160(3) 0.6702(3) 0.0506(7) Uani 1 d .
C17 C 1.3461(7) 0.9641(5) 0.7659(6) 0.0959(13) Uani 1 d .
H17A H 1.2508(7) 1.0411(5) 0.7818(6) 0.144 Uiso 1 calc R
H17B H 1.4485(7) 1.0179(5) 0.6928(6) 0.144 Uiso 1 calc R
H17C H 1.3710(7) 0.9214(5) 0.8674(6) 0.144 Uiso 1 calc R
C18 C 1.4294(4) 0.6218(3) 0.4125(3) 0.0528(7) Uani 1 d .
H18A H 1.3902(4) 0.7296(3) 0.3712(3) 0.063 Uiso 1 calc R
H18B H 1.5565(4) 0.6247(3) 0.3897(3) 0.063 Uiso 1 calc R
C19 C 1.3790(4) 0.4989(3) 0.3241(3) 0.0476(7) Uani 1 d .
C20 C 1.3455(4) 0.5515(4) 0.1741(3) 0.0532(7) Uani 1 d .
H20A H 1.3570(4) 0.6621(4) 0.1291(3) 0.064 Uiso 1 calc R
C21 C 1.2957(4) 0.4439(3) 0.0908(3) 0.0544(7) Uani 1 d .
H21A H 1.2734(4) 0.4828(3) -0.0088(3) 0.065 Uiso 1 calc R
C22 C 1.2787(4) 0.2799(3) 0.1533(3) 0.0482(6) Uani 1 d .
C23 C 1.3115(4) 0.2243(3) 0.3022(3) 0.0508(7) Uani 1 d .
H23A H 1.2994(4) 0.1136(3) 0.3469(3) 0.061 Uiso 1 calc R
C24 C 1.3620(4) 0.3330(3) 0.3843(3) 0.0519(7) Uani 1 d .
H24A H 1.3854(4) 0.2934(3) 0.4833(3) 0.062 Uiso 1 calc R

loop_
_atom_type_symbol
_atom_type_description
_atom_type_scat_dispersion_real
_atom_type_scat_dispersion_imag
_atom_type_scat_source
C C 0.0033 0.0016 'International Tables Vol C Tables 4.2.6.8 and 6.1.1.4'
H H 0.0000 0.0000 'International Tables Vol C Tables 4.2.6.8 and 6.1.1.4'
N N 0.0061 0.0033 'International Tables Vol C Tables 4.2.6.8 and 6.1.1.4'
O O 0.0106 0.0060 'International Tables Vol C Tables 4.2.6.8 and 6.1.1.4'
S S 0.1246 0.1234 'International Tables Vol C Tables 4.2.6.8 and 6.1.1.4'

loop_
_geom_angle_atom_site_label_1
_geom_angle_atom_site_label_2
_geom_angle_atom_site_label_3
_geom_angle
C11 S1 C8 92.28(13)
C14 N1 C15 123.7(2)
C16 O4 C17 117.2(3)
C6 C1 C2 120.3(3)
C3 C2 C1 120.4(3)
C4 C3 C2 119.4(3)
C3 C4 C5 121.1(3)
C4 C5 C6 120.2(3)
C1 C6 C5 118.6(3)
C1 C6 C7 118.8(3)
C5 C6 C7 122.5(2)
O1 C7 C8 120.0(3)
O1 C7 C6 119.2(3)
C8 C7 C6 120.8(2)
C9 C8 C7 131.5(2)
C9 C8 S1 110.0(2)
C7 C8 S1 118.2(2)
C8 C9 C10 113.7(2)
C11 C10 C9 113.2(2)
C10 C11 C12 127.6(2)
C10 C11 S1 110.8(2)
C12 C11 S1 121.6(2)
C14 C12 C11 107.6(2)
C14 C12 C13 111.5(2)
C11 C12 C13 112.7(2)
O2 C14 N1 121.9(2)
O2 C14 C12 121.4(2)
N1 C14 C12 116.6(2)
N1 C15 C16 113.3(2)
N1 C15 C18 110.4(2)
C16 C15 C18 109.0(2)
O3 C16 O4 123.7(3)
O3 C16 C15 123.1(3)
O4 C16 C15 113.2(3)
C19 C18 C15 114.0(2)
C24 C19 C20 116.7(2)
C24 C19 C18 123.6(2)
C20 C19 C18 119.8(2)
C21 C20 C19 121.7(3)
C22 C21 C20 120.6(2)
O5 C22 C21 123.5(2)
O5 C22 C23 117.6(3)
C21 C22 C23 118.9(3)
C24 C23 C22 120.1(3)
C23 C24 C19 122.1(2)

loop_
_geom_bond_atom_site_label_1
_geom_bond_atom_site_label_2
_geom_bond_distance
S1 C11 1.713(3)
S1 C8 1.727(3)
N1 C14 1.333(3)
N1 C15 1.439(4)
O1 C7 1.223(3)
O2 C14 1.238(3)
O3 C16 1.198(4)
O4 C16 1.295(4)
O4 C17 1.446(4)
O5 C22 1.364(3)
C1 C6 1.373(4)
C1 C2 1.391(5)
C2 C3 1.368(6)
C3 C4 1.357(5)
C4 C5 1.378(4)
C5 C6 1.386(4)
C6 C7 1.489(4)
C7 C8 1.449(4)
C8 C9 1.370(4)
C9 C10 1.392(4)
C10 C11 1.367(4)
C11 C12 1.514(4)
C12 C14 1.510(4)
C12 C13 1.524(4)
C15 C16 1.512(4)
C15 C18 1.535(4)
C18 C19 1.508(4)
C19 C24 1.382(4)
C19 C20 1.393(4)
C20 C21 1.377(4)
C21 C22 1.371(4)
C22 C23 1.386(4)
C23 C24 1.379(4)
